data_4129500
loop_
_publ_author_name
'Alezi, Dalal'
'Belmabkhout, Youssef'
'Suyetin, Mikhail'
'Bhatt, Prashant M.'
'Weseli\'nski, \/Lukasz J'
'Solovyeva, Vera'
'Adil, Karim'
'Spanopoulos, Ioannis'
'Trikalitis, Pantelis N.'
'Emwas, Abdul-Hamid'
'Eddaoudi, Mohamed'

_publ_section_title
;
 MOF Crystal Chemistry Paving the Way to Gas Storage Needs: Aluminum-Based
 soc-MOF for CH4, O2, and CO2 Storage.
;
_journal_issue 41
_journal_name_full 'Journal of the American Chemical Society'
_journal_page_first 13308
_journal_page_last 13318
_journal_paper_doi 10.1021/jacs.5b07053
_journal_volume 137
_journal_year 2015
_chemical_formula_sum 'C75 H45 Al3 Cl O16'
_chemical_formula_weight 1318.50
_space_group_IT_number 223
_space_group_name_Hall '-P 4n 2 3'
_space_group_name_H-M_alt 'P m -3 n'
_symmetry_cell_setting cubic
_symmetry_space_group_name_H-M 'P m -3 n'
_atom_sites_solution_hydrogens geom
_atom_sites_solution_primary direct
_atom_sites_solution_secondary difmap
_audit_creation_method SHELXL-97
_cell_angle_alpha 90.00
_cell_angle_beta 90.00
_cell_angle_gamma 90.00
_cell_formula_units_Z 8
_cell_length_a 35.7316(2)
_cell_length_b 35.7316(2)
_cell_length_c 35.7316(2)
_cell_measurement_reflns_used 38842
_cell_measurement_temperature 250(2)
_cell_measurement_theta_max 40.4
_cell_measurement_theta_min 9.0
_cell_volume 45620.2(4)
_computing_cell_refinement
;
CrystalClear-SM Expert 2.0 r13 (Rigaku, 2011)
;
_computing_data_collection
;
CrystalClear-SM Expert 2.0 r13 (Rigaku, 2011)
;
_computing_data_reduction
;
CrystalClear-SM Expert 2.0 r13 (Rigaku, 2011)
;
_computing_structure_refinement 'SHELXL-97 (Sheldrick, 2008)'
_computing_structure_solution 'SHELXS-97 (Sheldrick, 2008)'
_diffrn_ambient_temperature 250(2)
_diffrn_detector_area_resol_mean 28.5714
_diffrn_measured_fraction_theta_full 0.988
_diffrn_measured_fraction_theta_max 0.988
_diffrn_measurement_device_type
;
Rigaku Saturn724+ (2x2 bin mode)
;
_diffrn_radiation_monochromator Synchrotron
_diffrn_radiation_source Synchrotron
_diffrn_radiation_wavelength 1.04020
_diffrn_reflns_av_R_equivalents 0.1886
_diffrn_reflns_av_sigmaI/netI 0.0869
_diffrn_reflns_limit_h_max 35
_diffrn_reflns_limit_h_min -44
_diffrn_reflns_limit_k_max 36
_diffrn_reflns_limit_k_min -44
_diffrn_reflns_limit_l_max 26
_diffrn_reflns_limit_l_min -34
_diffrn_reflns_number 250519
_diffrn_reflns_theta_full 40.44
_diffrn_reflns_theta_max 40.44
_diffrn_reflns_theta_min 2.64
_exptl_absorpt_coefficient_mu 0.135
_exptl_absorpt_correction_T_max 1.000
_exptl_absorpt_correction_T_min 0.573
_exptl_absorpt_correction_type multi-scan
_exptl_absorpt_process_details
;
crystalclear (rigaku) 
;
_exptl_crystal_colour yellow
_exptl_crystal_density_diffrn 0.384
_exptl_crystal_density_method 'not measured'
_exptl_crystal_description cube
_exptl_crystal_F_000 5432
_exptl_crystal_size_max 0.1
_exptl_crystal_size_mid 0.1
_exptl_crystal_size_min 0.1
_refine_diff_density_max 0.676
_refine_diff_density_min -0.547
_refine_diff_density_rms 0.095
_refine_ls_extinction_method none
_refine_ls_goodness_of_fit_ref 1.251
_refine_ls_hydrogen_treatment constr
_refine_ls_matrix_type full
_refine_ls_number_parameters 157
_refine_ls_number_reflns 8042
_refine_ls_number_restraints 9
_refine_ls_restrained_S_all 1.251
_refine_ls_R_factor_all 0.2242
_refine_ls_R_factor_gt 0.1498
_refine_ls_shift/su_max 0.000
_refine_ls_shift/su_mean 0.000
_refine_ls_structure_factor_coef Fsqd
_refine_ls_weighting_details 'calc w=1/[\s^2^(Fo^2^)+(0.2000P)^2^+0.0000P] where P=(Fo^2^+2Fc^2^)/3'
_refine_ls_weighting_scheme calc
_refine_ls_wR_factor_gt 0.3979
_refine_ls_wR_factor_ref 0.4287
_reflns_number_gt 3439
_reflns_number_total 8042
_reflns_threshold_expression >2sigma(I)
_cod_data_source_file ja5b07053_si_003.cif
_cod_data_source_block al-napthalene
_cod_depositor_comments
;
The following automatic conversions were performed:

data item '_exptl_absorpt_correction_type' value 'Multi-scan' was
changed to 'multi-scan' in accordance with the
/home/saulius/struct/COD-crude-data/automatic-downloads/DataCite-retrospective/ACS/depositions/lib/dictionaries/cif_core.dic
dictionary named 'cif_core.dic' version 2.4.2 last updated on
2011-04-26.

data item '_symmetry_cell_setting' value ' cubic ' was changed to
'cubic' in accordance with the
/home/saulius/struct/COD-crude-data/automatic-downloads/DataCite-retrospective/ACS/depositions/lib/dictionaries/cif_core.dic
dictionary named 'cif_core.dic' version 2.4.2 last updated on
2011-04-26.

Automatic conversion script
Id: cif_fix_values 6909 2019-04-08 15:41:33Z antanas 
;
_cod_original_sg_symbol_H-M ' P m -3 n '
_cod_database_code 4129500

loop_
_symmetry_equiv_pos_as_xyz
'x, y, z'
'-x, -y, z'
'-x, y, -z'
'x, -y, -z'
'z, x, y'
'z, -x, -y'
'-z, -x, y'
'-z, x, -y'
'y, z, x'
'-y, z, -x'
'y, -z, -x'
'-y, -z, x'
'y+1/2, x+1/2, -z+1/2'
'-y+1/2, -x+1/2, -z+1/2'
'y+1/2, -x+1/2, z+1/2'
'-y+1/2, x+1/2, z+1/2'
'x+1/2, z+1/2, -y+1/2'
'-x+1/2, z+1/2, y+1/2'
'-x+1/2, -z+1/2, -y+1/2'
'x+1/2, -z+1/2, y+1/2'
'z+1/2, y+1/2, -x+1/2'
'z+1/2, -y+1/2, x+1/2'
'-z+1/2, y+1/2, x+1/2'
'-z+1/2, -y+1/2, -x+1/2'
'-x, -y, -z'
'x, y, -z'
'x, -y, z'
'-x, y, z'
'-z, -x, -y'
'-z, x, y'
'z, x, -y'
'z, -x, y'
'-y, -z, -x'
'y, -z, x'
'-y, z, x'
'y, z, -x'
'-y-1/2, -x-1/2, z-1/2'
'y-1/2, x-1/2, z-1/2'
'-y-1/2, x-1/2, -z-1/2'
'y-1/2, -x-1/2, -z-1/2'
'-x-1/2, -z-1/2, y-1/2'
'x-1/2, -z-1/2, -y-1/2'
'x-1/2, z-1/2, y-1/2'
'-x-1/2, z-1/2, -y-1/2'
'-z-1/2, -y-1/2, x-1/2'
'-z-1/2, y-1/2, -x-1/2'
'z-1/2, -y-1/2, -x-1/2'
'z-1/2, y-1/2, x-1/2'

loop_
_atom_site_label
_atom_site_type_symbol
_atom_site_fract_x
_atom_site_fract_y
_atom_site_fract_z
_atom_site_U_iso_or_equiv
_atom_site_adp_type
_atom_site_occupancy
_atom_site_symmetry_multiplicity
_atom_site_calc_flag
_atom_site_refinement_flags
Al1 Al 0.2500 0.28620(2) 0.21380(2) 0.0616(5) Uani 1 2 d S
O1 O 0.19802(7) 0.28716(6) 0.20682(6) 0.0757(7) Uani 1 1 d U
O2 O 0.2500 0.32437(6) 0.17563(6) 0.0838(10) Uani 1 2 d S
H2 H 0.2540 0.3448 0.1853 0.126 Uiso 0.50 1 calc PR
O3 O 0.2500 0.2500 0.2500 0.0580(12) Uani 1 6 d S
O4 O 0.25166(6) 0.25216(6) 0.17327(6) 0.0757(7) Uani 1 1 d .
C1 C 0.17181(9) 0.26846(10) 0.22095(10) 0.0727(9) Uani 1 1 d U
C2 C 0.13607(9) 0.26501(11) 0.20005(9) 0.0876(11) Uani 1 1 d .
C3 C 0.13341(10) 0.28139(14) 0.16499(10) 0.1245(17) Uani 1 1 d .
H3 H 0.1535 0.2947 0.1551 0.149 Uiso 1 1 calc R
C4 C 0.10616(10) 0.24705(13) 0.21463(10) 0.1062(15) Uani 1 1 d .
H4 H 0.1081 0.2364 0.2383 0.127 Uiso 1 1 calc R
C5 C 0.07266(10) 0.24411(15) 0.19524(11) 0.1304(18) Uani 1 1 d .
H5 H 0.0524 0.2317 0.2059 0.156 Uiso 1 1 calc R
C6 C 0.10056(10) 0.27763(17) 0.14482(11) 0.158(2) Uani 1 1 d .
H6 H 0.0992 0.2873 0.1207 0.189 Uiso 1 1 calc R
C7 C 0.06939(10) 0.25971(17) 0.16001(11) 0.144(2) Uani 1 1 d .
C8 C 0.03399(11) 0.2566(2) 0.13894(11) 0.176(3) Uani 1 1 d .
C9 C 0.03380(11) 0.2554(2) 0.10036(12) 0.229(4) Uani 1 1 d .
H9 H 0.0563 0.2551 0.0873 0.275 Uiso 1 1 calc R
C10 C 0.0000 0.2572(3) 0.15817(15) 0.162(3) Uani 1 2 d S
H10 H 0.0000 0.2580 0.1842 0.195 Uiso 1 2 calc SR
C11 C 0.0000 0.2546(4) 0.08079(16) 0.240(6) Uani 1 2 d S
Cl1 Cl 0.2084(4) 0.3227(6) 0.1130(3) 0.304(10) Uani 0.17 1 d P
C12 C 0.0000 0.2504(5) 0.04012(19) 0.276(8) Uani 1 2 d S
C14 C 0.0191(3) 0.2194(4) 0.0209(3) 0.183(5) Uiso 0.50 1 d P
C15 C 0.0353(5) 0.1871(6) 0.0381(5) 0.253(7) Uiso 0.50 1 d PD
H15 H 0.0412 0.1900 0.0633 0.379 Uiso 0.50 1 calc PR
C16 C 0.0445(6) 0.1490(6) 0.0218(2) 0.327(11) Uiso 0.50 1 d PD
H16 H 0.0495 0.1279 0.0363 0.491 Uiso 0.50 1 calc PR
C13 C 0.0209(3) 0.2644(3) 0.0214(3) 0.165(4) Uiso 0.50 1 d P
H13 H 0.0403 0.2774 0.0331 0.247 Uiso 0.50 1 calc PR

loop_
_atom_site_aniso_label
_atom_site_aniso_U_11
_atom_site_aniso_U_22
_atom_site_aniso_U_33
_atom_site_aniso_U_23
_atom_site_aniso_U_13
_atom_site_aniso_U_12
Al1 0.0643(8) 0.0602(6) 0.0602(6) -0.0069(6) -0.0052(4) -0.0052(4)
O1 0.0645(14) 0.0896(16) 0.0730(14) 0.0068(11) -0.0107(11) -0.0042(11)
O2 0.101(2) 0.0749(13) 0.0749(13) -0.0015(15) -0.0057(14) -0.0057(14)
O3 0.0580(12) 0.0580(12) 0.0580(12) -0.0068(11) -0.0068(11) -0.0068(11)
O4 0.0968(17) 0.0678(15) 0.0625(14) -0.0092(10) -0.0071(10) 0.0000(12)
C1 0.064(2) 0.089(2) 0.065(2) -0.0143(18) -0.0099(16) 0.0080(18)
C2 0.0516(19) 0.146(3) 0.065(2) 0.003(2) -0.0093(16) 0.002(2)
C3 0.059(2) 0.242(5) 0.073(2) 0.025(3) -0.0080(19) 0.000(3)
C4 0.061(2) 0.190(5) 0.068(2) 0.009(2) -0.0129(18) -0.018(2)
C5 0.059(2) 0.260(6) 0.072(3) 0.009(3) -0.0083(19) -0.024(3)
C6 0.053(2) 0.350(8) 0.071(2) 0.040(3) -0.007(2) -0.009(3)
C7 0.056(2) 0.312(7) 0.063(2) 0.014(3) -0.0112(19) -0.003(3)
C8 0.053(2) 0.413(9) 0.062(2) 0.005(3) -0.0055(19) -0.007(3)
C9 0.050(2) 0.571(13) 0.065(3) 0.000(4) -0.004(2) -0.013(4)
C10 0.045(3) 0.383(11) 0.058(3) 0.002(5) 0.000 0.000
C11 0.051(3) 0.615(19) 0.053(3) 0.013(6) 0.000 0.000
Cl1 0.266(14) 0.48(3) 0.165(10) 0.127(13) -0.091(10) -0.171(15)
C12 0.047(3) 0.71(3) 0.067(4) 0.006(8) 0.000 0.000

loop_
_atom_type_symbol
_atom_type_description
_atom_type_scat_dispersion_real
_atom_type_scat_dispersion_imag
_atom_type_scat_source
Al Al 0.2130 0.2455 'International Tables Vol C Tables 4.2.6.8 and 6.1.1.4'
C C 0.0181 0.0091 'International Tables Vol C Tables 4.2.6.8 and 6.1.1.4'
O O 0.0492 0.0322 'International Tables Vol C Tables 4.2.6.8 and 6.1.1.4'
Cl Cl 0.3639 0.7018 'International Tables Vol C Tables 4.2.6.8 and 6.1.1.4'
H H 0.0000 0.0000 'International Tables Vol C Tables 4.2.6.8 and 6.1.1.4'

loop_
_geom_angle_atom_site_label_1
_geom_angle_atom_site_label_2
_geom_angle_atom_site_label_3
_geom_angle
_geom_angle_site_symmetry_1
_geom_angle_site_symmetry_3
O3 Al1 O1 96.15(8) . .
O3 Al1 O1 96.14(8) . 19
O1 Al1 O1 167.71(15) . 19
O3 Al1 O4 94.99(7) . 19
O1 Al1 O4 92.32(9) . 19
O1 Al1 O4 86.61(9) 19 19
O3 Al1 O4 94.99(7) . .
O1 Al1 O4 86.61(9) . .
O1 Al1 O4 92.32(9) 19 .
O4 Al1 O4 170.02(14) 19 .
O3 Al1 O2 180.00(12) . .
O1 Al1 O2 83.85(8) . .
O1 Al1 O2 83.86(8) 19 .
O4 Al1 O2 85.01(7) 19 .
O4 Al1 O2 85.01(7) . .
C1 O1 Al1 132.5(2) . .
Al1 O3 Al1 120.0 9 5
Al1 O3 Al1 120.0 9 .
Al1 O3 Al1 120.0 5 .
C1 O4 Al1 127.7(2) 9 .
O1 C1 O4 125.1(3) . 5
O1 C1 C2 118.9(3) . .
O4 C1 C2 116.0(3) 5 .
C4 C2 C3 119.7(3) . .
C4 C2 C1 121.7(3) . .
C3 C2 C1 118.6(3) . .
C6 C3 C2 119.2(4) . .
C2 C4 C5 121.8(4) . .
C7 C5 C4 119.8(4) . .
C3 C6 C7 121.3(4) . .
C5 C7 C6 118.2(3) . .
C5 C7 C8 120.4(4) . .
C6 C7 C8 121.4(4) . .
C9 C8 C10 119.2(4) . .
C9 C8 C7 121.1(4) . .
C10 C8 C7 119.5(4) . .
C8 C9 C11 120.4(4) . .
C8 C10 C8 121.0(5) . 28
C9 C11 C9 119.8(5) 28 .
C9 C11 C12 120.0(3) 28 .
C9 C11 C12 120.0(3) . .
C13 C12 C13 83.7(14) 28 .
C13 C12 C11 123.1(11) 28 .
C13 C12 C11 123.1(11) . .
C13 C12 C14 75.6(8) 28 28
C13 C12 C14 111.6(10) . 28
C11 C12 C14 122.8(11) . 28
C13 C12 C14 111.6(10) 28 .
C13 C12 C14 75.6(8) . .
C11 C12 C14 122.8(11) . .
C14 C12 C14 55.2(11) 28 .
C15 C14 C12 126.6(13) . .
C15 C14 C14 115.4(9) . 26
C12 C14 C14 117.8(6) . 26
C15 C14 C14 126.3(9) . 3
C12 C14 C14 91.9(7) . 3
C14 C14 C14 42.4(7) 26 3
C14 C15 C16 130.4(17) . .
C15 C16 C16 112.5(9) . 26
C12 C13 C13 126.6(7) . 26

loop_
_geom_bond_atom_site_label_1
_geom_bond_atom_site_label_2
_geom_bond_distance
_geom_bond_site_symmetry_2
Al1 O3 1.8290(12) .
Al1 O1 1.874(2) .
Al1 O1 1.874(2) 19
Al1 O4 1.892(2) 19
Al1 O4 1.892(2) .
Al1 O2 1.929(3) .
O1 C1 1.256(4) .
O3 Al1 1.8290(12) 9
O3 Al1 1.8290(12) 5
O4 C1 1.268(4) 9
C1 O4 1.268(4) 5
C1 C2 1.485(4) .
C2 C4 1.351(5) .
C2 C3 1.386(5) .
C3 C6 1.384(5) .
C4 C5 1.387(5) .
C5 C7 1.382(6) .
C6 C7 1.395(6) .
C7 C8 1.476(5) .
C8 C9 1.379(5) .
C8 C10 1.396(5) .
C9 C11 1.396(5) .
C10 C8 1.396(5) 28
C11 C9 1.396(5) 28
C11 C12 1.461(9) .
C12 C13 1.122(12) 28
C12 C13 1.122(12) .
C12 C14 1.471(15) 28
C12 C14 1.471(15) .
C14 C15 1.427(19) .
C14 C14 1.49(2) 26
C14 C14 2.02(2) 3
C15 C16 1.518(15) .
C16 C16 1.560(18) 26
C13 C13 1.53(2) 26
